data_7218987
loop_
_publ_author_name
'Peng, Yu-Xin'
'Wang, Na'
'Dai, Yuan'
'Hu, Bin'
'Ma, Bin Bin'
'Huang, Wei'

_publ_section_title
;
 Simultaneous enhancement of fluorescence and solubility by N-alkylation
 and functionalization of 2-(2-thienyl)imidazo[4,5-f][1,10]-phenanthroline
 with heterocyclic bridges
;
_journal_name_full 'RSC Adv.'
_journal_paper_doi 10.1039/C4RA12627K
_journal_year 2014
_chemical_formula_moiety 'C26 H20 N4 O2 S'
_chemical_formula_sum 'C26 H20 N4 O2 S'
_chemical_formula_weight 452.52
_chemical_name_systematic
; 
 ? 
;
_space_group_IT_number 14
_symmetry_cell_setting monoclinic
_symmetry_space_group_name_Hall '-P 2ybc'
_symmetry_space_group_name_H-M 'P 1 21/c 1'
_atom_sites_solution_hydrogens geom
_atom_sites_solution_primary direct
_atom_sites_solution_secondary difmap
_audit_creation_method SHELXL-97
_cell_angle_alpha 90.00
_cell_angle_beta 108.372(2)
_cell_angle_gamma 90.00
_cell_formula_units_Z 4
_cell_length_a 13.7672(19)
_cell_length_b 8.3667(12)
_cell_length_c 19.124(3)
_cell_measurement_reflns_used 3654
_cell_measurement_temperature 291(2)
_cell_measurement_theta_max 25.826
_cell_measurement_theta_min 2.288
_cell_volume 2090.5(5)
_computing_cell_refinement SMART
_computing_data_collection 'SMART (BRUKER 2000)'
_computing_data_reduction 'SAINT (BRUKER 2000)'
_computing_molecular_graphics SHELXTL
_computing_publication_material SHELXTL
_computing_structure_refinement SHELXTL
_computing_structure_solution 'SHELXTL (BRUKER 2000)'
_diffrn_ambient_temperature 291(2)
_diffrn_measured_fraction_theta_full 0.995
_diffrn_measured_fraction_theta_max 0.995
_diffrn_measurement_device_type 'BRUKER Smart Apex CCD area detector'
_diffrn_measurement_method '\f and \w scans'
_diffrn_radiation_monochromator graphite
_diffrn_radiation_source 'fine-focus sealed tube'
_diffrn_radiation_type MoK\a
_diffrn_radiation_wavelength 0.71073
_diffrn_reflns_av_R_equivalents 0.1061
_diffrn_reflns_av_sigmaI/netI 0.1015
_diffrn_reflns_limit_h_max 16
_diffrn_reflns_limit_h_min -16
_diffrn_reflns_limit_k_max 6
_diffrn_reflns_limit_k_min -9
_diffrn_reflns_limit_l_max 22
_diffrn_reflns_limit_l_min -22
_diffrn_reflns_number 11098
_diffrn_reflns_theta_full 24.99
_diffrn_reflns_theta_max 24.99
_diffrn_reflns_theta_min 1.56
_exptl_absorpt_coefficient_mu 0.189
_exptl_absorpt_correction_T_max 0.9814
_exptl_absorpt_correction_T_min 0.9814
_exptl_absorpt_correction_type multi-scan
_exptl_absorpt_process_details 'SADABS, BRUKER(2000)'
_exptl_crystal_colour yellow
_exptl_crystal_density_diffrn 1.438
_exptl_crystal_density_method 'not measured'
_exptl_crystal_description block
_exptl_crystal_F_000 944
_exptl_crystal_size_max 0.10
_exptl_crystal_size_mid 0.10
_exptl_crystal_size_min 0.10
_refine_diff_density_max 1.358
_refine_diff_density_min -0.857
_refine_diff_density_rms 0.106
_refine_ls_extinction_method none
_refine_ls_goodness_of_fit_ref 1.004
_refine_ls_hydrogen_treatment constr
_refine_ls_matrix_type full
_refine_ls_number_parameters 299
_refine_ls_number_reflns 3654
_refine_ls_number_restraints 21
_refine_ls_restrained_S_all 1.060
_refine_ls_R_factor_all 0.1260
_refine_ls_R_factor_gt 0.0876
_refine_ls_shift/su_max 0.000
_refine_ls_shift/su_mean 0.000
_refine_ls_structure_factor_coef Fsqd
_refine_ls_weighting_details 'calc w=1/[\s^2^(Fo^2^)+(0.0984P)^2^+7.8993P] where P=(Fo^2^+2Fc^2^)/3'
_refine_ls_weighting_scheme calc
_refine_ls_wR_factor_gt 0.2192
_refine_ls_wR_factor_ref 0.2429
_reflns_number_gt 2547
_reflns_number_total 3654
_reflns_threshold_expression >2sigma(I)
_cod_data_source_file c4ra12627k2.cif
_cod_data_source_block 12
_cod_original_sg_symbol_H-M P21/c
_cod_database_code 7218987

loop_
_symmetry_equiv_pos_as_xyz
'x, y, z'
'-x, y+1/2, -z+1/2'
'-x, -y, -z'
'x, -y-1/2, z-1/2'

loop_
_atom_site_label
_atom_site_type_symbol
_atom_site_fract_x
_atom_site_fract_y
_atom_site_fract_z
_atom_site_U_iso_or_equiv
_atom_site_adp_type
_atom_site_occupancy
_atom_site_symmetry_multiplicity
_atom_site_calc_flag
_atom_site_refinement_flags
C1 C 0.6669(4) 0.1203(6) -0.0456(3) 0.0298(12) Uani 1 1 d .
H1 H 0.7233 0.0777 -0.0558 0.036 Uiso 1 1 calc R
C2 C 0.5968(4) 0.2085(6) -0.1000(3) 0.0310(12) Uani 1 1 d .
H2 H 0.6065 0.2236 -0.1455 0.037 Uiso 1 1 calc R
C3 C 0.5143(4) 0.2724(6) -0.0863(3) 0.0263(11) Uani 1 1 d .
H3 H 0.4667 0.3307 -0.1226 0.032 Uiso 1 1 calc R
C4 C 0.5005(4) 0.2506(5) -0.0170(3) 0.0235(11) Uani 1 1 d .
C5 C 0.4190(4) 0.3125(6) 0.0070(3) 0.0237(11) Uani 1 1 d .
C6 C 0.4117(4) 0.2797(6) 0.0762(3) 0.0233(11) Uani 1 1 d .
C7 C 0.4857(4) 0.1821(6) 0.1285(3) 0.0250(11) Uani 1 1 d .
C8 C 0.4778(4) 0.1428(6) 0.1982(3) 0.0274(11) Uani 1 1 d .
H8 H 0.4229 0.1783 0.2126 0.033 Uiso 1 1 calc R
C9 C 0.5538(4) 0.0503(6) 0.2442(3) 0.0327(12) Uani 1 1 d .
H9 H 0.5511 0.0212 0.2905 0.039 Uiso 1 1 calc R
C10 C 0.6351(4) 0.0005(6) 0.2206(3) 0.0303(12) Uani 1 1 d .
H10 H 0.6866 -0.0598 0.2531 0.036 Uiso 1 1 calc R
C11 C 0.5683(4) 0.1223(5) 0.1081(3) 0.0246(11) Uani 1 1 d .
C12 C 0.5759(4) 0.1555(6) 0.0349(3) 0.0231(11) Uani 1 1 d .
C13 C 0.2851(4) 0.4294(6) 0.0241(3) 0.0251(11) Uani 1 1 d .
C14 C 0.1942(4) 0.5300(6) 0.0133(3) 0.0282(11) Uani 1 1 d .
C15 C 0.1252(4) 0.5907(6) -0.0491(3) 0.0293(12) Uani 1 1 d .
H15 H 0.1280 0.5716 -0.0963 0.035 Uiso 1 1 calc R
C16 C 0.0495(4) 0.6848(6) -0.0344(3) 0.0315(12) Uani 1 1 d .
H16 H -0.0027 0.7349 -0.0710 0.038 Uiso 1 1 calc R
C17 C 0.0602(4) 0.6959(6) 0.0404(3) 0.0313(11) Uani 1 1 d DU
C18 C -0.0105(4) 0.7905(6) 0.0755(3) 0.0321(9) Uani 1 1 d DU
C19 C -0.0894(5) 0.8677(8) 0.0425(4) 0.0482(15) Uani 1 1 d U
H19 H -0.1182 0.8822 -0.0081 0.058 Uiso 1 1 calc R
C20 C -0.1246(5) 0.9269(8) 0.0977(4) 0.0501(16) Uani 1 1 d .
H20 H -0.1829 0.9890 0.0913 0.060 Uiso 1 1 calc R
C21 C -0.0588(4) 0.8780(7) 0.1628(4) 0.0427(9) Uani 1 1 d U
C22 C -0.0562(7) 0.9036(11) 0.2369(5) 0.075(2) Uani 1 1 d U
H22 H -0.1056 0.9676 0.2466 0.090 Uiso 1 1 calc R
C23 C 0.3201(4) 0.5005(6) -0.0961(3) 0.0273(11) Uani 1 1 d .
H23A H 0.3862 0.5292 -0.1006 0.033 Uiso 1 1 calc R
H23B H 0.2843 0.5989 -0.0932 0.033 Uiso 1 1 calc R
C24 C 0.2596(4) 0.4107(6) -0.1648(3) 0.0297(12) Uani 1 1 d .
H24A H 0.1911 0.3896 -0.1631 0.036 Uiso 1 1 calc R
H24B H 0.2924 0.3089 -0.1669 0.036 Uiso 1 1 calc R
C25 C 0.2536(5) 0.5078(7) -0.2329(3) 0.0377(14) Uani 1 1 d .
H25A H 0.3225 0.5310 -0.2332 0.045 Uiso 1 1 calc R
H25B H 0.2204 0.6089 -0.2303 0.045 Uiso 1 1 calc R
C26 C 0.1953(5) 0.4239(8) -0.3050(3) 0.0478(16) Uani 1 1 d .
H26A H 0.2298 0.3265 -0.3093 0.072 Uiso 1 1 calc R
H26B H 0.1923 0.4926 -0.3458 0.072 Uiso 1 1 calc R
H26C H 0.1270 0.3999 -0.3051 0.072 Uiso 1 1 calc R
N1 N 0.6573(3) 0.0938(5) 0.0200(2) 0.0282(10) Uani 1 1 d .
N2 N 0.6439(3) 0.0331(5) 0.1554(2) 0.0286(10) Uani 1 1 d .
N3 N 0.3370(3) 0.4103(5) -0.0267(2) 0.0256(9) Uani 1 1 d .
N4 N 0.3275(3) 0.3523(5) 0.0857(2) 0.0263(10) Uani 1 1 d .
O1 O 0.0230(3) 0.7740(5) 0.1575(2) 0.0388(8) Uani 1 1 d U
O2 O 0.0131(7) 0.8400(14) 0.2898(4) 0.149(4) Uani 1 1 d .
S1 S 0.16622(10) 0.58676(16) 0.09116(7) 0.0304(4) Uani 1 1 d .

loop_
_atom_site_aniso_label
_atom_site_aniso_U_11
_atom_site_aniso_U_22
_atom_site_aniso_U_33
_atom_site_aniso_U_23
_atom_site_aniso_U_13
_atom_site_aniso_U_12
C1 0.038(3) 0.024(3) 0.033(3) -0.003(2) 0.020(2) -0.001(2)
C2 0.040(3) 0.028(3) 0.028(3) -0.001(2) 0.016(2) -0.006(2)
C3 0.032(3) 0.021(3) 0.026(3) -0.002(2) 0.010(2) -0.003(2)
C4 0.031(3) 0.014(2) 0.027(3) -0.005(2) 0.011(2) -0.0082(19)
C5 0.027(3) 0.018(2) 0.026(3) -0.002(2) 0.008(2) -0.0021(19)
C6 0.029(3) 0.019(2) 0.023(3) 0.000(2) 0.009(2) -0.0026(19)
C7 0.032(3) 0.017(2) 0.027(3) -0.004(2) 0.010(2) -0.002(2)
C8 0.039(3) 0.022(3) 0.023(3) -0.002(2) 0.013(2) 0.001(2)
C9 0.052(3) 0.023(3) 0.022(3) 0.001(2) 0.011(2) 0.001(2)
C10 0.041(3) 0.021(3) 0.024(3) -0.001(2) 0.004(2) 0.001(2)
C11 0.032(3) 0.014(2) 0.026(3) -0.004(2) 0.008(2) -0.0055(19)
C12 0.024(2) 0.016(2) 0.030(3) -0.004(2) 0.008(2) -0.0035(19)
C13 0.030(3) 0.021(3) 0.025(3) 0.001(2) 0.011(2) 0.000(2)
C14 0.032(3) 0.024(3) 0.029(3) -0.002(2) 0.010(2) -0.002(2)
C15 0.029(3) 0.029(3) 0.029(3) 0.000(2) 0.008(2) 0.004(2)
C16 0.031(3) 0.027(3) 0.034(3) 0.003(2) 0.007(2) 0.003(2)
C17 0.027(3) 0.029(3) 0.037(3) 0.004(2) 0.009(2) -0.002(2)
C18 0.0195(16) 0.0268(19) 0.052(2) -0.0063(18) 0.0135(16) -0.0177(14)
C19 0.055(3) 0.047(4) 0.047(4) 0.005(3) 0.022(3) 0.014(3)
C20 0.045(4) 0.055(4) 0.050(4) 0.007(3) 0.014(3) 0.013(3)
C21 0.0255(16) 0.0386(18) 0.064(2) -0.0128(16) 0.0146(15) -0.0077(14)
C22 0.071(4) 0.081(4) 0.066(4) -0.011(4) 0.010(3) -0.019(3)
C23 0.034(3) 0.021(3) 0.029(3) 0.006(2) 0.013(2) 0.000(2)
C24 0.035(3) 0.026(3) 0.027(3) -0.002(2) 0.009(2) 0.001(2)
C25 0.041(3) 0.045(3) 0.028(3) 0.001(3) 0.013(3) 0.003(3)
C26 0.050(4) 0.060(4) 0.032(3) 0.003(3) 0.011(3) 0.010(3)
N1 0.032(2) 0.022(2) 0.031(2) -0.0012(19) 0.0112(19) -0.0009(18)
N2 0.037(2) 0.021(2) 0.025(2) -0.0020(19) 0.0064(19) 0.0002(18)
N3 0.028(2) 0.023(2) 0.025(2) 0.0000(18) 0.0077(18) 0.0010(17)
N4 0.028(2) 0.023(2) 0.028(2) 0.0001(19) 0.0101(19) 0.0012(17)
O1 0.0206(14) 0.0342(16) 0.0638(19) -0.0148(15) 0.0165(13) -0.0062(12)
O2 0.148(7) 0.224(11) 0.047(4) 0.016(5) -0.008(4) -0.042(7)
S1 0.0295(7) 0.0337(8) 0.0287(7) 0.0013(6) 0.0101(6) 0.0018(6)

loop_
_atom_type_symbol
_atom_type_description
_atom_type_scat_dispersion_real
_atom_type_scat_dispersion_imag
_atom_type_scat_source
C C 0.0033 0.0016 'International Tables Vol C Tables 4.2.6.8 and 6.1.1.4'
H H 0.0000 0.0000 'International Tables Vol C Tables 4.2.6.8 and 6.1.1.4'
N N 0.0061 0.0033 'International Tables Vol C Tables 4.2.6.8 and 6.1.1.4'
O O 0.0106 0.0060 'International Tables Vol C Tables 4.2.6.8 and 6.1.1.4'
S S 0.1246 0.1234 'International Tables Vol C Tables 4.2.6.8 and 6.1.1.4'

loop_
_geom_angle_atom_site_label_1
_geom_angle_atom_site_label_2
_geom_angle_atom_site_label_3
_geom_angle
N1 C1 C2 123.2(5)
N1 C1 H1 118.4
C2 C1 H1 118.4
C3 C2 C1 119.5(5)
C3 C2 H2 120.2
C1 C2 H2 120.2
C2 C3 C4 120.1(5)
C2 C3 H3 120.0
C4 C3 H3 120.0
C3 C4 C12 116.2(4)
C3 C4 C5 127.2(5)
C12 C4 C5 116.6(4)
N3 C5 C6 105.6(4)
N3 C5 C4 132.2(4)
C6 C5 C4 122.2(5)
N4 C6 C5 111.0(4)
N4 C6 C7 127.1(4)
C5 C6 C7 121.9(4)
C11 C7 C8 119.3(5)
C11 C7 C6 117.9(4)
C8 C7 C6 122.8(5)
C9 C8 C7 117.8(5)
C9 C8 H8 121.1
C7 C8 H8 121.1
C8 C9 C10 119.3(5)
C8 C9 H9 120.4
C10 C9 H9 120.4
N2 C10 C9 124.4(5)
N2 C10 H10 117.8
C9 C10 H10 117.8
N2 C11 C7 121.7(5)
N2 C11 C12 117.9(4)
C7 C11 C12 120.4(5)
N1 C12 C4 122.5(4)
N1 C12 C11 116.5(4)
C4 C12 C11 120.9(4)
N4 C13 N3 113.2(4)
N4 C13 C14 121.8(4)
N3 C13 C14 125.0(4)
C15 C14 C13 131.6(5)
C15 C14 S1 111.6(4)
C13 C14 S1 116.8(4)
C14 C15 C16 113.0(5)
C14 C15 H15 123.5
C16 C15 H15 123.5
C17 C16 C15 113.5(5)
C17 C16 H16 123.3
C15 C16 H16 123.3
C16 C17 C18 126.7(5)
C16 C17 S1 109.7(4)
C18 C17 S1 123.7(4)
C19 C18 O1 120.6(5)
C19 C18 C17 127.2(6)
O1 C18 C17 112.2(4)
C18 C19 C20 104.9(6)
C18 C19 H19 127.6
C20 C19 H19 127.6
C21 C20 C19 107.4(6)
C21 C20 H20 126.3
C19 C20 H20 126.3
C20 C21 C22 132.1(7)
C20 C21 O1 115.4(6)
C22 C21 O1 112.5(6)
O2 C22 C21 120.6(9)
O2 C22 H22 119.7
C21 C22 H22 119.7
N3 C23 C24 114.4(4)
N3 C23 H23A 108.7
C24 C23 H23A 108.7
N3 C23 H23B 108.7
C24 C23 H23B 108.7
H23A C23 H23B 107.6
C23 C24 C25 110.2(4)
C23 C24 H24A 109.6
C25 C24 H24A 109.6
C23 C24 H24B 109.6
C25 C24 H24B 109.6
H24A C24 H24B 108.1
C24 C25 C26 113.5(5)
C24 C25 H25A 108.9
C26 C25 H25A 108.9
C24 C25 H25B 108.9
C26 C25 H25B 108.9
H25A C25 H25B 107.7
C25 C26 H26A 109.5
C25 C26 H26B 109.5
H26A C26 H26B 109.5
C25 C26 H26C 109.5
H26A C26 H26C 109.5
H26B C26 H26C 109.5
C1 N1 C12 118.5(5)
C10 N2 C11 117.5(5)
C5 N3 C13 105.6(4)
C5 N3 C23 126.5(4)
C13 N3 C23 126.9(4)
C13 N4 C6 104.7(4)
C21 O1 C18 91.6(4)
C14 S1 C17 92.3(3)

loop_
_geom_bond_atom_site_label_1
_geom_bond_atom_site_label_2
_geom_bond_distance
C1 N1 1.321(6)
C1 C2 1.386(8)
C1 H1 0.9300
C2 C3 1.354(7)
C2 H2 0.9300
C3 C4 1.407(7)
C3 H3 0.9300
C4 C12 1.431(7)
C4 C5 1.437(7)
C5 N3 1.379(6)
C5 C6 1.387(7)
C6 N4 1.371(6)
C6 C7 1.436(7)
C7 C11 1.405(7)
C7 C8 1.410(7)
C8 C9 1.373(7)
C8 H8 0.9300
C9 C10 1.396(8)
C9 H9 0.9300
C10 N2 1.319(7)
C10 H10 0.9300
C11 N2 1.365(6)
C11 C12 1.463(7)
C12 N1 1.343(6)
C13 N4 1.310(6)
C13 N3 1.384(6)
C13 C14 1.467(7)
C14 C15 1.367(7)
C14 S1 1.719(5)
C15 C16 1.402(7)
C15 H15 0.9300
C16 C17 1.394(8)
C16 H16 0.9300
C17 C18 1.561(6)
C17 S1 1.736(5)
C18 C19 1.251(8)
C18 O1 1.495(7)
C19 C20 1.386(9)
C19 H19 0.9300
C20 C21 1.351(9)
C20 H20 0.9300
C21 C22 1.423(10)
C21 O1 1.451(7)
C22 O2 1.268(11)
C22 H22 0.9300
C23 N3 1.480(6)
C23 C24 1.515(7)
C23 H23A 0.9700
C23 H23B 0.9700
C24 C25 1.515(7)
C24 H24A 0.9700
C24 H24B 0.9700
C25 C26 1.530(8)
C25 H25A 0.9700
C25 H25B 0.9700
C26 H26A 0.9600
C26 H26B 0.9600
C26 H26C 0.9600
